data_4126675
loop_
_publ_author_name
'Qin, Lei'
'Zhou, Guojun'
'Yu, You-Zhu'
'Nojiri, Hiroyuki'
'Schr\"oder, Christian'
'Winpenny, Richard E. P.'
'Zheng, Yan-Zhen'

_publ_section_title
;
 Topological Self-Assembly of Highly-Symmetric Lanthanide Clusters: A
 Magnetic Study of Exchange-Coupling &quot;Fingerprints&quot; in Giant
 Gadolinium(III) Cages.
;
_journal_name_full 'Journal of the American Chemical Society'
_journal_paper_doi 10.1021/jacs.7b09996
_journal_year 2017
_chemical_formula_sum 'C170 H102 Cl30 Gd20 N36 O101'
_chemical_formula_weight 8473.37
_chemical_name_common Gd20
_chemical_name_systematic
; 
 ? 
;
_space_group_crystal_system trigonal
_space_group_IT_number 148
_space_group_name_Hall '-R 3'
_space_group_name_H-M_alt 'R -3 :H'
_symmetry_space_group_name_Hall '-R 3'
_symmetry_space_group_name_H-M 'R -3 :H'
_atom_sites_solution_hydrogens mixed
_audit_creation_method SHELXL-2014
_cell_angle_alpha 90
_cell_angle_beta 90
_cell_angle_gamma 120
_cell_formula_units_Z 3
_cell_length_a 21.2461(11)
_cell_length_b 21.2461(11)
_cell_length_c 52.718(5)
_cell_measurement_reflns_used 9740
_cell_measurement_temperature 100(2)
_cell_measurement_theta_max 27.51
_cell_measurement_theta_min 2.24
_cell_volume 20609(2)
_computing_cell_refinement 'Bruker SMART'
_computing_data_collection 'Bruker SMART'
_computing_data_reduction 'Bruker SAINT'
_computing_molecular_graphics 'Bruker SHELXTL'
_computing_publication_material 'Bruker SHELXTL'
_computing_structure_refinement 'SHELXL-2014 (Sheldrick, 2014)'
_computing_structure_solution 'Bruker SHELXTL'
_diffrn_ambient_temperature 100(2)
_diffrn_measured_fraction_theta_full 0.947
_diffrn_measured_fraction_theta_max 0.951
_diffrn_measurement_device_type 'CCD area detector'
_diffrn_measurement_method 'phi and omega scans'
_diffrn_radiation_type MoK\a
_diffrn_radiation_wavelength 0.71073
_diffrn_reflns_av_R_equivalents 0.0359
_diffrn_reflns_av_unetI/netI 0.0292
_diffrn_reflns_Laue_measured_fraction_full 0.947
_diffrn_reflns_Laue_measured_fraction_max 0.951
_diffrn_reflns_limit_h_max 26
_diffrn_reflns_limit_h_min -20
_diffrn_reflns_limit_k_max 26
_diffrn_reflns_limit_k_min -26
_diffrn_reflns_limit_l_max 64
_diffrn_reflns_limit_l_min -64
_diffrn_reflns_number 54491
_diffrn_reflns_point_group_measured_fraction_full 0.947
_diffrn_reflns_point_group_measured_fraction_max 0.951
_diffrn_reflns_theta_full 25.242
_diffrn_reflns_theta_max 25.999
_diffrn_reflns_theta_min 1.159
_exptl_absorpt_coefficient_mu 5.129
_exptl_absorpt_correction_T_max 0.540
_exptl_absorpt_correction_T_min 0.413
_exptl_absorpt_correction_type multi-scan
_exptl_crystal_colour Colorless
_exptl_crystal_density_diffrn 2.048
_exptl_crystal_description Block
_exptl_crystal_F_000 11916
_exptl_crystal_size_max 0.20
_exptl_crystal_size_mid 0.15
_exptl_crystal_size_min 0.12
_refine_diff_density_max 7.701
_refine_diff_density_min -1.831
_refine_diff_density_rms 0.251
_refine_ls_extinction_method none
_refine_ls_goodness_of_fit_ref 1.077
_refine_ls_hydrogen_treatment constr
_refine_ls_matrix_type full
_refine_ls_number_parameters 523
_refine_ls_number_reflns 8578
_refine_ls_number_restraints 309
_refine_ls_restrained_S_all 1.078
_refine_ls_R_factor_all 0.0469
_refine_ls_R_factor_gt 0.0363
_refine_ls_shift/su_max 0.002
_refine_ls_shift/su_mean 0.000
_refine_ls_structure_factor_coef Fsqd
_refine_ls_weighting_details 'w=1/[\s^2^(Fo^2^)+(0.0750P)^2^+244.3931P] where P=(Fo^2^+2Fc^2^)/3'
_refine_ls_weighting_scheme calc
_refine_ls_wR_factor_gt 0.1130
_refine_ls_wR_factor_ref 0.1198
_reflns_Friedel_coverage 0.000
_reflns_number_gt 7191
_reflns_number_total 8578
_reflns_threshold_expression 'I > 2\s(I)'
_cod_data_source_file ja7b09996_si_002.cif
_cod_data_source_block Gd20
_cod_depositor_comments
;
The following automatic conversions were performed:

'_exptl_absorpt_correction_type' value 'Multi-scan' changed to
'multi-scan' according to
/home/data/users/saulius/crontab/automatic-downloads/rss-feeds/ACS/lib/dictionaries/cif_core.dic
dictionary named 'cif_core.dic' version 2.4.2 from 2011-04-26.

Automatic conversion script
Id: cif_fix_values 4973 2017-02-22 13:04:09Z antanas 
;
_cod_original_cell_volume 20609(3)
_cod_database_code 4126675
_shelx_space_group_comment
; 
The symmetry employed for this shelxl refinement is uniquely defined 
by the following loop, which should always be used as a source of 
symmetry information in preference to the above space-group names. 
They are only intended as comments. 
;
_shelxl_version_number 2014-3

loop_
_space_group_symop_operation_xyz
'x, y, z'
'-y, x-y, z'
'-x+y, -x, z'
'x+2/3, y+1/3, z+1/3'
'-y+2/3, x-y+1/3, z+1/3'
'-x+y+2/3, -x+1/3, z+1/3'
'x+1/3, y+2/3, z+2/3'
'-y+1/3, x-y+2/3, z+2/3'
'-x+y+1/3, -x+2/3, z+2/3'
'-x, -y, -z'
'y, -x+y, -z'
'x-y, x, -z'
'-x+2/3, -y+1/3, -z+1/3'
'y+2/3, -x+y+1/3, -z+1/3'
'x-y+2/3, x+1/3, -z+1/3'
'-x+1/3, -y+2/3, -z+2/3'
'y+1/3, -x+y+2/3, -z+2/3'
'x-y+1/3, x+2/3, -z+2/3'

loop_
_atom_site_label
_atom_site_type_symbol
_atom_site_fract_x
_atom_site_fract_y
_atom_site_fract_z
_atom_site_U_iso_or_equiv
_atom_site_adp_type
_atom_site_occupancy
_atom_site_site_symmetry_order
_atom_site_calc_flag
_atom_site_refinement_flags_posn
_atom_site_refinement_flags_adp
_atom_site_refinement_flags_occupancy
Gd1 Gd 0.88801(2) 0.18331(2) 0.03693(2) 0.01542(10) Uani 1 1 d . . .
Gd2 Gd 1.0000 0.0000 0.10966(2) 0.01940(14) Uani 1 3 d S T P
Gd3 Gd 0.83124(2) 0.10275(2) -0.03276(2) 0.01492(10) Uani 1 1 d . . .
Gd4 Gd 0.83399(2) -0.00052(2) 0.07433(2) 0.01654(10) Uani 1 1 d . . .
C1 C 0.9571(6) 0.2735(6) -0.1234(2) 0.049(2) Uani 1 1 d . U .
C2 C 0.9077(6) 0.2943(6) -0.1311(2) 0.061(2) Uani 1 1 d . U .
H2A H 0.9129 0.3200 -0.1465 0.073 Uiso 1 1 calc R U .
C3 C 0.8479(6) 0.2739(6) -0.1140(2) 0.055(2) Uani 1 1 d . U .
H3A H 0.8134 0.2890 -0.1171 0.065 Uiso 1 1 calc R U .
C4 C 0.8413(6) 0.2343(5) -0.0939(2) 0.0466(19) Uani 1 1 d . U .
H4A H 0.8008 0.2200 -0.0830 0.056 Uiso 1 1 calc R U .
C5 C 0.8921(5) 0.2123(5) -0.08802(17) 0.0374(16) Uani 1 1 d . U .
C6 C 0.7022(4) -0.0158(4) -0.07767(16) 0.0318(15) Uani 1 1 d . U .
C7 C 0.6972(6) 0.0324(5) -0.09504(18) 0.049(2) Uani 1 1 d . U .
H7A H 0.7244 0.0835 -0.0926 0.059 Uiso 1 1 calc R U .
C8 C 0.6521(6) 0.0029(6) -0.1155(2) 0.059(2) Uani 1 1 d . U .
H8A H 0.6463 0.0337 -0.1272 0.071 Uiso 1 1 calc R U .
C9 C 0.6142(6) -0.0728(6) -0.1194(2) 0.056(2) Uani 1 1 d . U .
H9A H 0.5841 -0.0940 -0.1338 0.067 Uiso 1 1 calc R U .
C10 C 0.6229(5) -0.1146(5) -0.10130(18) 0.0405(18) Uani 1 1 d . U .
C11 C 0.8090(3) 0.0090(3) 0.01025(12) 0.0157(12) Uani 1 1 d . U .
C12 C 0.9274(5) 0.3723(4) 0.02088(17) 0.0334(15) Uani 1 1 d . U .
C13 C 0.9217(6) 0.4155(5) 0.00286(19) 0.0444(18) Uani 1 1 d . U .
H13A H 0.9359 0.4648 0.0062 0.053 Uiso 1 1 calc R U .
C14 C 0.8939(6) 0.3838(5) -0.02081(19) 0.0454(19) Uani 1 1 d . U .
H14A H 0.8879 0.4112 -0.0339 0.054 Uiso 1 1 calc R U .
C15 C 0.8755(5) 0.3130(4) -0.02492(17) 0.0379(17) Uani 1 1 d . U .
H15A H 0.8589 0.2916 -0.0411 0.045 Uiso 1 1 calc R U .
C16 C 0.8812(4) 0.2725(4) -0.00516(15) 0.0272(14) Uani 1 1 d . U .
C17 C 0.7082(5) 0.1755(5) 0.04268(18) 0.0379(17) Uani 1 1 d . U .
C18 C 0.6394(5) 0.1363(6) 0.0502(2) 0.053(2) Uani 1 1 d . U .
H18A H 0.6055 0.1523 0.0472 0.063 Uiso 1 1 calc R U .
C19 C 0.6188(5) 0.0706(6) 0.0626(2) 0.057(2) Uani 1 1 d . U .
H19A H 0.5704 0.0415 0.0686 0.069 Uiso 1 1 calc R U .
C20 C 0.6689(5) 0.0483(5) 0.0660(2) 0.049(2) Uani 1 1 d . U .
H20A H 0.6550 0.0030 0.0739 0.058 Uiso 1 1 calc R U .
C21 C 0.7402(4) 0.0929(4) 0.05782(16) 0.0296(14) Uani 1 1 d . U .
C22 C 0.9840(3) 0.1077(3) 0.06346(12) 0.0162(13) Uani 1 1 d . . .
C23 C 0.8489(5) -0.0945(5) 0.12788(17) 0.0354(16) Uani 1 1 d . U .
C24 C 0.7786(5) -0.1450(6) 0.1347(2) 0.059(2) Uani 1 1 d . U .
H24A H 0.7383 -0.1470 0.1261 0.071 Uiso 1 1 calc R U .
C25 C 0.7677(6) -0.1940(7) 0.1547(2) 0.071(3) Uani 1 1 d . U .
H25A H 0.7199 -0.2293 0.1597 0.085 Uiso 1 1 calc R U .
C26 C 0.8274(6) -0.1901(6) 0.1669(2) 0.061(2) Uani 1 1 d . U .
H26A H 0.8219 -0.2213 0.1807 0.073 Uiso 1 1 calc R U .
C27 C 0.8933(5) -0.1400(5) 0.15835(19) 0.0436(18) Uani 1 1 d . U .
Cl1 Cl 1.03162(18) 0.29787(18) -0.14310(5) 0.0663(8) Uani 1 1 d . . .
Cl2 Cl 0.57870(14) -0.20819(12) -0.10502(5) 0.0514(6) Uani 1 1 d . . .
Cl3 Cl 0.96203(14) 0.40714(12) 0.05087(5) 0.0475(6) Uani 1 1 d . . .
Cl4 Cl 0.73645(13) 0.25783(14) 0.02728(6) 0.0551(7) Uani 1 1 d . . .
Cl5 Cl 0.96974(14) -0.13415(16) 0.17293(5) 0.0558(7) Uani 1 1 d . . .
N1 N 0.6658(3) -0.0883(3) -0.08086(12) 0.0244(13) Uani 1 1 d . . .
N2 N 0.9508(4) 0.2341(4) -0.10330(13) 0.0343(16) Uani 1 1 d . . .
N3 N 0.9080(3) 0.3020(3) 0.01774(12) 0.0242(13) Uani 1 1 d . . .
N4 N 0.7039(4) 0.1187(4) -0.02697(15) 0.0374(17) Uani 1 1 d . . .
N5 N 0.7588(3) 0.1559(3) 0.04543(12) 0.0255(13) Uani 1 1 d . . .
N6 N 0.9062(4) -0.0938(4) 0.13964(13) 0.0299(14) Uani 1 1 d . . .
O1 O 0.7396(3) 0.0057(3) -0.05647(9) 0.0209(10) Uani 1 1 d . . .
O2 O 0.8899(3) 0.1739(3) -0.06905(9) 0.0222(10) Uani 1 1 d . . .
O3 O 0.8610(3) 0.2029(2) -0.00656(9) 0.0204(10) Uani 1 1 d . . .
O4 O 0.7485(3) 0.1479(3) -0.04576(11) 0.0328(12) Uani 1 1 d . . .
O5 O 0.6530(4) 0.1297(4) -0.02450(16) 0.060(2) Uani 1 1 d . . .
O6 O 0.7150(3) 0.0788(3) -0.01205(11) 0.0285(12) Uani 1 1 d . . .
O7 O 0.7933(3) 0.0803(3) 0.06171(10) 0.0239(11) Uani 1 1 d . . .
O8 O 0.8438(3) 0.0794(2) 0.01188(9) 0.0211(10) Uani 1 1 d . . .
O9 O 0.8015(3) -0.0316(2) 0.02918(9) 0.0196(10) Uani 1 1 d . . .
O10 O 0.9300(2) 0.1112(3) 0.05529(10) 0.0225(10) Uani 1 1 d . . .
O11 O 1.0502(2) 0.1537(2) 0.05805(9) 0.0194(10) Uani 1 1 d . . .
O12 O 0.9661(3) 0.0522(3) 0.07814(10) 0.0247(11) Uani 1 1 d . . .
O13 O 0.7858(3) -0.0142(2) -0.01176(9) 0.0199(10) Uani 1 1 d . . .
O14 O 0.8667(3) -0.0448(3) 0.11042(9) 0.0258(11) Uani 1 1 d . . .
O15 O 0.8738(3) 0.0956(3) 0.10691(11) 0.0354(13) Uani 1 1 d . . .
H15D H 0.8366 0.0803 0.1164 0.043 Uiso 1 1 d R U .
H15E H 0.8824 0.1357 0.1003 0.043 Uiso 1 1 d R U .
O1W O 0.6667 0.3333 0.8333 0.0047(17) Uiso 1 6 d S . P
O2W O 0.0000 0.0000 0.748(3) 1.0(2) Uiso 1 3 d S . P
O1S O 0.6667 0.3333 0.9691(9) 0.41(4) Uiso 1 3 d DS . P
O2S O 0.656(6) 0.211(5) 0.8543(17) 0.76(4) Uiso 1 1 d D U .
C2S C 0.613(7) 0.142(5) 0.867(3) 0.76(4) Uiso 1 1 d D U .
C1S C 0.6667 0.3333 0.9414(9) 0.150(15) Uiso 1 3 d DS . P

loop_
_atom_site_aniso_label
_atom_site_aniso_U_11
_atom_site_aniso_U_22
_atom_site_aniso_U_33
_atom_site_aniso_U_23
_atom_site_aniso_U_13
_atom_site_aniso_U_12
Gd1 0.01612(17) 0.01440(16) 0.01826(18) -0.00152(12) 0.00087(12) 0.00952(13)
Gd2 0.02123(19) 0.02123(19) 0.0157(3) 0.000 0.000 0.01062(9)
Gd3 0.01334(16) 0.01435(16) 0.01808(18) 0.00005(12) -0.00121(12) 0.00769(13)
Gd4 0.01891(17) 0.01658(17) 0.01534(18) -0.00027(12) -0.00008(12) 0.00977(13)
C1 0.055(4) 0.049(4) 0.048(4) 0.016(3) -0.001(4) 0.029(3)
C2 0.066(4) 0.058(4) 0.055(4) 0.023(4) -0.003(4) 0.030(4)
C3 0.059(4) 0.058(4) 0.057(4) 0.017(4) 0.001(4) 0.037(3)
C4 0.052(4) 0.050(4) 0.048(4) 0.015(3) -0.001(3) 0.033(3)
C5 0.047(4) 0.038(4) 0.037(4) 0.005(3) 0.000(3) 0.028(3)
C6 0.035(3) 0.033(3) 0.030(3) -0.002(3) -0.014(3) 0.019(3)
C7 0.055(4) 0.035(4) 0.038(4) 0.008(3) -0.023(3) 0.009(3)
C8 0.066(4) 0.044(4) 0.045(4) 0.010(3) -0.027(4) 0.012(4)
C9 0.059(4) 0.045(4) 0.042(4) -0.001(3) -0.031(4) 0.010(3)
C10 0.046(4) 0.034(3) 0.036(4) -0.001(3) -0.019(3) 0.015(3)
C11 0.016(3) 0.018(3) 0.015(3) 0.002(2) 0.002(2) 0.010(2)
C12 0.046(4) 0.021(3) 0.038(4) -0.003(3) -0.002(3) 0.021(3)
C13 0.062(4) 0.023(3) 0.048(4) -0.001(3) 0.000(3) 0.021(3)
C14 0.065(4) 0.029(3) 0.042(4) 0.007(3) 0.001(3) 0.023(3)
C15 0.058(4) 0.024(3) 0.036(4) 0.003(3) -0.003(3) 0.023(3)
C16 0.038(3) 0.018(3) 0.032(3) 0.001(3) 0.005(3) 0.019(3)
C17 0.028(3) 0.045(4) 0.054(4) 0.019(3) 0.007(3) 0.028(3)
C18 0.030(3) 0.061(4) 0.072(5) 0.027(4) 0.007(3) 0.027(3)
C19 0.030(3) 0.062(4) 0.076(5) 0.027(4) 0.006(4) 0.020(3)
C20 0.028(3) 0.051(4) 0.067(5) 0.026(4) 0.006(3) 0.019(3)
C21 0.022(3) 0.037(3) 0.040(3) 0.008(3) 0.005(3) 0.022(3)
C22 0.018(3) 0.018(3) 0.014(3) -0.001(2) 0.003(2) 0.010(3)
C23 0.030(3) 0.041(4) 0.037(4) 0.017(3) 0.008(3) 0.019(3)
C24 0.035(4) 0.063(4) 0.062(4) 0.036(4) 0.002(4) 0.011(3)
C25 0.047(4) 0.067(4) 0.066(5) 0.040(4) 0.004(4) 0.004(4)
C26 0.043(4) 0.061(4) 0.058(4) 0.036(4) 0.000(4) 0.010(4)
C27 0.036(4) 0.047(4) 0.047(4) 0.024(3) 0.004(3) 0.020(3)
Cl1 0.0745(19) 0.0781(19) 0.0457(15) 0.0344(14) 0.0201(14) 0.0376(16)
Cl2 0.0607(15) 0.0350(11) 0.0478(14) -0.0159(10) -0.0350(12) 0.0159(11)
Cl3 0.0675(15) 0.0295(10) 0.0564(14) -0.0204(10) -0.0231(12) 0.0325(11)
Cl4 0.0419(12) 0.0505(14) 0.091(2) 0.0289(13) 0.0168(13) 0.0367(11)
Cl5 0.0473(13) 0.0774(17) 0.0449(14) 0.0350(13) 0.0056(11) 0.0329(13)
N1 0.027(3) 0.028(3) 0.019(3) -0.004(2) -0.008(2) 0.015(3)
N2 0.043(4) 0.030(3) 0.029(4) 0.004(3) -0.009(3) 0.018(3)
N3 0.023(3) 0.019(3) 0.034(4) -0.003(3) -0.003(3) 0.013(2)
N4 0.022(3) 0.047(4) 0.048(5) -0.003(4) 0.000(3) 0.021(3)
N5 0.020(3) 0.029(3) 0.032(3) 0.003(3) 0.003(3) 0.016(3)
N6 0.033(4) 0.032(4) 0.027(3) 0.005(3) 0.003(3) 0.018(3)
O1 0.018(2) 0.022(2) 0.021(2) -0.0010(19) -0.0073(19) 0.009(2)
O2 0.024(2) 0.023(2) 0.023(3) 0.009(2) 0.001(2) 0.015(2)
O3 0.026(2) 0.016(2) 0.024(3) 0.0024(19) 0.000(2) 0.014(2)
O4 0.032(3) 0.036(3) 0.037(3) 0.006(2) -0.001(2) 0.022(3)
O5 0.042(4) 0.078(5) 0.083(6) 0.008(4) 0.010(4) 0.047(4)
O6 0.022(3) 0.031(3) 0.037(3) -0.002(2) 0.001(2) 0.017(2)
O7 0.020(2) 0.024(2) 0.031(3) 0.002(2) 0.004(2) 0.014(2)
O8 0.027(3) 0.014(2) 0.023(3) 0.0002(19) 0.001(2) 0.010(2)
O9 0.025(2) 0.014(2) 0.016(2) 0.0006(18) -0.0025(19) 0.0065(19)
O10 0.015(2) 0.025(3) 0.028(3) 0.004(2) -0.002(2) 0.010(2)
O11 0.014(2) 0.015(2) 0.026(3) 0.0021(19) -0.0006(19) 0.0049(19)
O12 0.022(2) 0.020(2) 0.028(3) 0.005(2) 0.005(2) 0.007(2)
O13 0.021(2) 0.021(2) 0.016(2) 0.0010(19) -0.0038(19) 0.009(2)
O14 0.028(3) 0.031(3) 0.018(3) 0.006(2) 0.003(2) 0.015(2)
O15 0.048(3) 0.032(3) 0.031(3) -0.008(2) -0.005(3) 0.023(3)

loop_
_atom_type_symbol
_atom_type_description
_atom_type_scat_dispersion_real
_atom_type_scat_dispersion_imag
_atom_type_scat_source
C C 0.0033 0.0016 'International Tables Vol C Tables 4.2.6.8 and 6.1.1.4'
H H 0.0000 0.0000 'International Tables Vol C Tables 4.2.6.8 and 6.1.1.4'
N N 0.0061 0.0033 'International Tables Vol C Tables 4.2.6.8 and 6.1.1.4'
O O 0.0106 0.0060 'International Tables Vol C Tables 4.2.6.8 and 6.1.1.4'
Cl Cl 0.1484 0.1585 'International Tables Vol C Tables 4.2.6.8 and 6.1.1.4'
Gd Gd -0.1653 3.9035 'International Tables Vol C Tables 4.2.6.8 and 6.1.1.4'

loop_
_geom_angle_atom_site_label_1
_geom_angle_atom_site_label_2
_geom_angle_atom_site_label_3
_geom_angle
_geom_angle_site_symmetry_1
_geom_angle_site_symmetry_3
O8 Gd1 O10 73.62(17) . .
O8 Gd1 O13 74.25(17) . 11_665
O10 Gd1 O13 74.50(17) . 11_665
O8 Gd1 O3 67.22(16) . .
O10 Gd1 O3 134.34(16) . .
O13 Gd1 O3 73.08(16) 11_665 .
O8 Gd1 O1 134.54(16) . 11_665
O10 Gd1 O1 73.12(16) . 11_665
O13 Gd1 O1 67.63(16) 11_665 11_665
O3 Gd1 O1 120.86(16) . 11_665
O8 Gd1 O7 72.40(17) . .
O10 Gd1 O7 67.02(16) . .
O13 Gd1 O7 134.50(16) 11_665 .
O3 Gd1 O7 119.20(16) . .
O1 Gd1 O7 119.91(17) 11_665 .
O8 Gd1 N5 90.31(19) . .
O10 Gd1 N5 119.94(18) . .
O13 Gd1 N5 155.46(19) 11_665 .
O3 Gd1 N5 83.46(19) . .
O1 Gd1 N5 133.37(18) 11_665 .
O7 Gd1 N5 53.01(18) . .
O8 Gd1 N3 120.11(18) . .
O10 Gd1 N3 152.26(18) . .
O13 Gd1 N3 85.89(18) 11_665 .
O3 Gd1 N3 52.94(18) . .
O1 Gd1 N3 81.42(18) 11_665 .
O7 Gd1 N3 138.02(17) . .
N5 Gd1 N3 85.63(19) . .
O8 Gd1 N1 151.14(18) . 11_665
O10 Gd1 N1 85.77(19) . 11_665
O13 Gd1 N1 119.96(18) 11_665 11_665
O3 Gd1 N1 138.70(17) . 11_665
O1 Gd1 N1 52.37(17) 11_665 11_665
O7 Gd1 N1 81.12(18) . 11_665
N5 Gd1 N1 82.6(2) . 11_665
N3 Gd1 N1 87.3(2) . 11_665
O8 Gd1 C21 78.5(2) . .
O10 Gd1 C21 92.82(18) . .
O13 Gd1 C21 152.3(2) 11_665 .
O3 Gd1 C21 101.3(2) . .
O1 Gd1 C21 132.9(2) 11_665 .
O7 Gd1 C21 25.80(18) . .
N5 Gd1 C21 27.31(19) . .
N3 Gd1 C21 112.9(2) . .
N1 Gd1 C21 82.6(2) 11_665 .
O8 Gd1 C16 93.22(19) . .
O10 Gd1 C16 152.37(19) . .
O13 Gd1 C16 78.59(19) 11_665 .
O3 Gd1 C16 26.01(18) . .
O1 Gd1 C16 102.34(19) 11_665 .
O7 Gd1 C16 132.90(19) . .
N5 Gd1 C16 83.5(2) . .
N3 Gd1 C16 26.9(2) . .
N1 Gd1 C16 113.5(2) 11_665 .
C21 Gd1 C16 108.6(2) . .
O8 Gd1 C6 152.1(2) . 11_665
O10 Gd1 C6 79.1(2) . 11_665
O13 Gd1 C6 93.30(19) 11_665 11_665
O3 Gd1 C6 133.7(2) . 11_665
O1 Gd1 C6 25.67(19) 11_665 11_665
O7 Gd1 C6 102.1(2) . 11_665
N5 Gd1 C6 108.4(2) . 11_665
N3 Gd1 C6 82.7(2) . 11_665
N1 Gd1 C6 26.7(2) 11_665 11_665
C21 Gd1 C6 108.7(2) . 11_665
C16 Gd1 C6 108.9(2) . 11_665
O12 Gd2 O12 73.8(2) . 2_645
O12 Gd2 O12 73.8(2) . 3_765
O12 Gd2 O12 73.7(2) 2_645 3_765
O12 Gd2 O14 68.12(17) . .
O12 Gd2 O14 72.82(17) 2_645 .
O12 Gd2 O14 134.67(17) 3_765 .
O12 Gd2 O14 72.82(17) . 3_765
O12 Gd2 O14 134.67(17) 2_645 3_765
O12 Gd2 O14 68.12(17) 3_765 3_765
O14 Gd2 O14 119.973(7) . 3_765
O12 Gd2 O14 134.67(17) . 2_645
O12 Gd2 O14 68.12(17) 2_645 2_645
O12 Gd2 O14 72.82(17) 3_765 2_645
O14 Gd2 O14 119.975(7) . 2_645
O14 Gd2 O14 119.974(7) 3_765 2_645
O12 Gd2 N6 120.98(19) . .
O12 Gd2 N6 87.0(2) 2_645 .
O12 Gd2 N6 151.80(19) 3_765 .
O14 Gd2 N6 52.88(19) . .
O14 Gd2 N6 136.84(19) 3_765 .
O14 Gd2 N6 81.02(19) 2_645 .
O12 Gd2 N6 87.0(2) . 3_765
O12 Gd2 N6 151.81(19) 2_645 3_765
O12 Gd2 N6 120.98(19) 3_765 3_765
O14 Gd2 N6 81.02(19) . 3_765
O14 Gd2 N6 52.88(19) 3_765 3_765
O14 Gd2 N6 136.84(19) 2_645 3_765
N6 Gd2 N6 85.4(2) . 3_765
O12 Gd2 N6 151.81(19) . 2_645
O12 Gd2 N6 120.98(19) 2_645 2_645
O12 Gd2 N6 87.0(2) 3_765 2_645
O14 Gd2 N6 136.84(19) . 2_645
O14 Gd2 N6 81.02(19) 3_765 2_645
O14 Gd2 N6 52.88(19) 2_645 2_645
N6 Gd2 N6 85.4(2) . 2_645
N6 Gd2 N6 85.4(2) 3_765 2_645
O12 Gd2 C23 150.0(2) . 2_645
O12 Gd2 C23 93.8(2) 2_645 2_645
O12 Gd2 C23 76.6(2) 3_765 2_645
O14 Gd2 C23 135.1(2) . 2_645
O14 Gd2 C23 100.2(2) 3_765 2_645
O14 Gd2 C23 25.83(19) 2_645 2_645
N6 Gd2 C23 84.5(2) . 2_645
N6 Gd2 C23 112.4(2) 3_765 2_645
N6 Gd2 C23 27.2(2) 2_645 2_645
O12 Gd2 C23 93.8(2) . .
O12 Gd2 C23 76.6(2) 2_645 .
O12 Gd2 C23 150.0(2) 3_765 .
O14 Gd2 C23 25.83(19) . .
O14 Gd2 C23 135.1(2) 3_765 .
O14 Gd2 C23 100.2(2) 2_645 .
N6 Gd2 C23 27.2(2) . .
N6 Gd2 C23 84.5(2) 3_765 .
N6 Gd2 C23 112.4(2) 2_645 .
C23 Gd2 C23 110.06(17) 2_645 .
O12 Gd2 C23 76.6(2) . 3_765
O12 Gd2 C23 150.0(2) 2_645 3_765
O12 Gd2 C23 93.8(2) 3_765 3_765
O14 Gd2 C23 100.2(2) . 3_765
O14 Gd2 C23 25.83(19) 3_765 3_765
O14 Gd2 C23 135.1(2) 2_645 3_765
N6 Gd2 C23 112.4(2) . 3_765
N6 Gd2 C23 27.2(2) 3_765 3_765
N6 Gd2 C23 84.5(2) 2_645 3_765
C23 Gd2 C23 110.06(17) 2_645 3_765
C23 Gd2 C23 110.06(17) . 3_765
O3 Gd3 O1 146.52(17) . .
O3 Gd3 O2 94.59(17) . .
O1 Gd3 O2 94.05(17) . .
O3 Gd3 O13 116.60(16) . .
O1 Gd3 O13 67.49(16) . .
O2 Gd3 O13 146.24(17) . .
O3 Gd3 O8 67.04(16) . .
O1 Gd3 O8 117.23(16) . .
O2 Gd3 O8 146.07(16) . .
O13 Gd3 O8 51.97(15) . .
O3 Gd3 O4 74.53(18) . .
O1 Gd3 O4 75.97(18) . .
O2 Gd3 O4 77.26(17) . .
O13 Gd3 O4 121.55(17) . .
O8 Gd3 O4 120.92(18) . .
O3 Gd3 O6 73.65(17) . .
O1 Gd3 O6 75.84(17) . .
O2 Gd3 O6 129.16(17) . .
O13 Gd3 O6 75.37(17) . .
O8 Gd3 O6 74.73(17) . .
O4 Gd3 O6 51.90(18) . .
O3 Gd3 O9 75.63(16) . 11_665
O1 Gd3 O9 137.16(16) . 11_665
O2 Gd3 O9 67.65(16) . 11_665
O13 Gd3 O9 106.15(16) . 11_665
O8 Gd3 O9 79.89(16) . 11_665
O4 Gd3 O9 131.20(17) . 11_665
O6 Gd3 O9 145.86(16) . 11_665
O3 Gd3 O11 138.35(16) . 12_545
O1 Gd3 O11 74.52(16) . 12_545
O2 Gd3 O11 68.20(16) . 12_545
O13 Gd3 O11 79.41(15) . 12_545
O8 Gd3 O11 106.01(16) . 12_545
O4 Gd3 O11 132.09(17) . 12_545
O6 Gd3 O11 146.65(16) . 12_545
O9 Gd3 O11 62.81(15) 11_665 12_545
O3 Gd3 C11 92.28(17) . .
O1 Gd3 C11 91.97(17) . .
O2 Gd3 C11 157.45(17) . .
O13 Gd3 C11 25.54(17) . .
O8 Gd3 C11 26.43(17) . .
O4 Gd3 C11 125.29(18) . .
O6 Gd3 C11 73.39(18) . .
O9 Gd3 C11 93.46(17) 11_665 .
O11 Gd3 C11 92.65(16) 12_545 .
O3 Gd3 N4 71.11(19) . .
O1 Gd3 N4 75.42(19) . .
O2 Gd3 N4 103.55(19) . .
O13 Gd3 N4 98.84(19) . .
O8 Gd3 N4 97.19(19) . .
O4 Gd3 N4 26.3(2) . .
O6 Gd3 N4 25.6(2) . .
O9 Gd3 N4 144.80(18) 11_665 .
O11 Gd3 N4 148.03(18) 12_545 .
C11 Gd3 N4 99.0(2) . .
O3 Gd3 Gd4 103.94(12) . 11_665
O1 Gd3 Gd4 102.71(12) . 11_665
O2 Gd3 Gd4 37.99(11) . 11_665
O13 Gd3 Gd4 116.19(11) . 11_665
O8 Gd3 Gd4 116.38(11) . 11_665
O4 Gd3 Gd4 115.25(13) . 11_665
O6 Gd3 Gd4 167.15(13) . 11_665
O9 Gd3 Gd4 39.72(11) 11_665 11_665
O11 Gd3 Gd4 39.95(10) 12_545 11_665
C11 Gd3 Gd4 119.46(12) . 11_665
N4 Gd3 Gd4 141.53(16) . 11_665
O7 Gd4 O14 142.80(18) . .
O7 Gd4 O2 94.98(17) . 12_545
O14 Gd4 O2 94.48(17) . 12_545
O7 Gd4 O10 67.06(16) . .
O14 Gd4 O10 116.53(17) . .
O2 Gd4 O10 147.30(17) 12_545 .
O7 Gd4 O12 116.07(16) . .
O14 Gd4 O12 67.74(17) . .
O2 Gd4 O12 147.13(16) 12_545 .
O10 Gd4 O12 51.76(16) . .
O7 Gd4 O15 72.20(18) . .
O14 Gd4 O15 73.98(19) . .
O2 Gd4 O15 129.20(18) 12_545 .
O10 Gd4 O15 73.04(19) . .
O12 Gd4 O15 74.07(19) . .
O7 Gd4 O9 76.64(17) . .
O14 Gd4 O9 139.71(17) . .
O2 Gd4 O9 67.59(16) 12_545 .
O10 Gd4 O9 81.36(16) . .
O12 Gd4 O9 107.66(17) . .
O15 Gd4 O9 145.42(17) . .
O7 Gd4 O11 141.11(17) . 2_645
O14 Gd4 O11 75.35(17) . 2_645
O2 Gd4 O11 68.29(15) 12_545 2_645
O10 Gd4 O11 108.01(16) . 2_645
O12 Gd4 O11 80.23(16) . 2_645
O15 Gd4 O11 145.61(17) . 2_645
O9 Gd4 O11 64.58(15) . 2_645
O7 Gd4 N2 80.37(19) . 12_545
O14 Gd4 N2 77.79(19) . 12_545
O2 Gd4 N2 51.4(2) 12_545 12_545
O10 Gd4 N2 141.40(19) . 12_545
O12 Gd4 N2 140.2(2) . 12_545
O15 Gd4 N2 77.8(2) . 12_545
O9 Gd4 N2 111.5(2) . 12_545
O11 Gd4 N2 110.35(19) 2_645 12_545
O7 Gd4 C22 91.38(17) . .
O14 Gd4 C22 92.80(18) . .
O2 Gd4 C22 158.45(17) 12_545 .
O10 Gd4 C22 25.45(17) . .
O12 Gd4 C22 26.33(17) . .
O15 Gd4 C22 72.34(19) . .
O9 Gd4 C22 94.06(17) . .
O11 Gd4 C22 94.11(16) 2_645 .
N2 Gd4 C22 150.1(2) 12_545 .
O7 Gd4 C5 87.9(2) . 12_545
O14 Gd4 C5 86.0(2) . 12_545
O2 Gd4 C5 24.5(2) 12_545 12_545
O10 Gd4 C5 154.5(2) . 12_545
O12 Gd4 C5 153.2(2) . 12_545
O15 Gd4 C5 104.7(2) . 12_545
O9 Gd4 C5 88.6(2) . 12_545
O11 Gd4 C5 88.2(2) 2_645 12_545
N2 Gd4 C5 26.9(2) 12_545 12_545
C22 Gd4 C5 177.0(2) . 12_545
O7 Gd4 Gd3 105.13(13) . 12_545
O14 Gd4 Gd3 103.88(13) . 12_545
O2 Gd4 Gd3 36.75(11) 12_545 12_545
O10 Gd4 Gd3 119.19(12) . 12_545
O12 Gd4 Gd3 118.43(12) . 12_545
O15 Gd4 Gd3 165.95(15) . 12_545
O9 Gd4 Gd3 40.85(10) . 12_545
O11 Gd4 Gd3 41.26(10) 2_645 12_545
N2 Gd4 Gd3 88.16(16) 12_545 12_545
C22 Gd4 Gd3 121.70(13) . 12_545
C5 Gd4 Gd3 61.27(17) 12_545 12_545
N2 C1 C2 125.9(10) . .
N2 C1 Cl1 117.2(7) . .
C2 C1 Cl1 116.9(8) . .
C1 C2 C3 114.5(9) . .
C4 C3 C2 119.6(10) . .
C3 C4 C5 122.4(10) . .
O2 C5 N2 114.6(7) . .
O2 C5 C4 126.6(8) . .
N2 C5 C4 118.7(8) . .
O2 C5 Gd4 52.4(4) . 11_665
N2 C5 Gd4 62.3(4) . 11_665
C4 C5 Gd4 178.9(7) . 11_665
O1 C6 N1 113.9(6) . .
O1 C6 C7 123.3(7) . .
N1 C6 C7 122.7(7) . .
O1 C6 Gd1 53.9(4) . 12_545
N1 C6 Gd1 60.1(4) . 12_545
C7 C6 Gd1 173.7(7) . 12_545
C8 C7 C6 117.8(9) . .
C7 C8 C9 120.4(9) . .
C10 C9 C8 116.9(8) . .
N1 C10 C9 124.8(8) . .
N1 C10 Cl2 115.8(6) . .
C9 C10 Cl2 119.4(7) . .
O13 C11 O9 124.2(6) . .
O13 C11 O8 113.5(6) . .
O9 C11 O8 122.3(6) . .
O13 C11 Gd3 56.4(3) . .
O9 C11 Gd3 178.0(5) . .
O8 C11 Gd3 57.1(3) . .
N3 C12 C13 125.4(8) . .
N3 C12 Cl3 114.4(6) . .
C13 C12 Cl3 120.3(6) . .
C12 C13 C14 116.9(8) . .
C15 C14 C13 119.3(8) . .
C14 C15 C16 119.6(8) . .
O3 C16 N3 113.3(6) . .
O3 C16 C15 124.7(7) . .
N3 C16 C15 122.0(7) . .
O3 C16 Gd1 54.5(4) . .
N3 C16 Gd1 58.9(4) . .
C15 C16 Gd1 178.1(6) . .
C18 C17 N5 125.1(8) . .
C18 C17 Cl4 119.0(6) . .
N5 C17 Cl4 115.9(6) . .
C17 C18 C19 117.4(8) . .
C20 C19 C18 119.6(9) . .
C19 C20 C21 119.4(8) . .
O7 C21 N5 115.0(6) . .
O7 C21 C20 124.9(7) . .
N5 C21 C20 120.0(7) . .
O7 C21 Gd1 56.1(4) . .
N5 C21 Gd1 59.3(4) . .
C20 C21 Gd1 176.1(7) . .
O10 C22 O11 124.3(6) . .
O10 C22 O12 113.2(6) . .
O11 C22 O12 122.5(6) . .
O10 C22 Gd4 56.2(3) . .
O11 C22 Gd4 177.8(5) . .
O12 C22 Gd4 57.1(3) . .
O14 C23 N6 114.6(7) . .
O14 C23 C24 125.1(8) . .
N6 C23 C24 120.2(8) . .
O14 C23 Gd2 56.4(4) . .
N6 C23 Gd2 58.7(4) . .
C24 C23 Gd2 173.1(8) . .
C23 C24 C25 118.7(10) . .
C26 C25 C24 119.6(10) . .
C27 C26 C25 116.7(9) . .
N6 C27 C26 126.0(9) . .
N6 C27 Cl5 115.9(7) . .
C26 C27 Cl5 118.1(7) . .
C10 N1 C6 117.4(7) . .
C10 N1 Gd1 148.6(5) . 12_545
C6 N1 Gd1 93.1(4) . 12_545
C1 N2 C5 118.7(8) . .
C1 N2 Gd4 150.5(7) . 11_665
C5 N2 Gd4 90.9(5) . 11_665
C12 N3 C16 116.7(7) . .
C12 N3 Gd1 148.9(5) . .
C16 N3 Gd1 94.2(4) . .
O5 N4 O6 122.8(8) . .
O5 N4 O4 119.7(8) . .
O6 N4 O4 117.5(6) . .
O5 N4 Gd3 176.3(6) . .
O6 N4 Gd3 59.4(3) . .
O4 N4 Gd3 58.4(3) . .
C17 N5 C21 118.3(6) . .
C17 N5 Gd1 148.2(5) . .
C21 N5 Gd1 93.4(4) . .
C27 N6 C23 118.7(7) . .
C27 N6 Gd2 146.9(6) . .
C23 N6 Gd2 94.1(5) . .
C6 O1 Gd3 147.6(5) . .
C6 O1 Gd1 100.4(4) . 12_545
Gd3 O1 Gd1 111.37(18) . 12_545
C5 O2 Gd3 151.6(5) . .
C5 O2 Gd4 103.1(5) . 11_665
Gd3 O2 Gd4 105.25(17) . 11_665
C16 O3 Gd3 147.1(5) . .
C16 O3 Gd1 99.5(4) . .
Gd3 O3 Gd1 112.15(18) . .
N4 O4 Gd3 95.3(4) . .
N4 O6 Gd3 95.0(4) . .
C21 O7 Gd4 149.5(5) . .
C21 O7 Gd1 98.1(4) . .
Gd4 O7 Gd1 111.02(18) . .
C11 O8 Gd1 148.9(4) . .
C11 O8 Gd3 96.5(4) . .
Gd1 O8 Gd3 112.72(18) . .
C11 O9 Gd4 130.4(4) . .
C11 O9 Gd3 129.4(4) . 12_545
Gd4 O9 Gd3 99.43(16) . 12_545
C22 O10 Gd1 146.8(4) . .
C22 O10 Gd4 98.3(4) . .
Gd1 O10 Gd4 113.64(18) . .
C22 O11 Gd4 130.8(4) . 3_765
C22 O11 Gd3 129.8(4) . 11_665
Gd4 O11 Gd3 98.80(15) 3_765 11_665
C22 O12 Gd2 147.9(4) . .
C22 O12 Gd4 96.6(4) . .
Gd2 O12 Gd4 113.59(19) . .
C11 O13 Gd1 147.2(4) . 12_545
C11 O13 Gd3 98.1(4) . .
Gd1 O13 Gd3 112.88(18) 12_545 .
C23 O14 Gd4 149.4(5) . .
C23 O14 Gd2 97.7(4) . .
Gd4 O14 Gd2 109.69(19) . .

loop_
_geom_bond_atom_site_label_1
_geom_bond_atom_site_label_2
_geom_bond_distance
_geom_bond_site_symmetry_2
Gd1 O8 2.329(5) .
Gd1 O10 2.334(5) .
Gd1 O13 2.337(5) 11_665
Gd1 O3 2.449(5) .
Gd1 O1 2.452(5) 11_665
Gd1 O7 2.477(5) .
Gd1 N5 2.545(6) .
Gd1 N3 2.547(6) .
Gd1 N1 2.592(6) 11_665
Gd1 C21 2.955(8) .
Gd1 C16 2.968(8) .
Gd1 C6 2.984(8) 11_665
Gd2 O12 2.304(5) .
Gd2 O12 2.305(5) 2_645
Gd2 O12 2.305(5) 3_765
Gd2 O14 2.496(5) .
Gd2 O14 2.496(5) 3_765
Gd2 O14 2.496(5) 2_645
Gd2 N6 2.544(7) .
Gd2 N6 2.544(7) 3_765
Gd2 N6 2.544(7) 2_645
Gd2 C23 2.968(8) 2_645
Gd2 C23 2.968(8) .
Gd2 C23 2.969(8) 3_765
Gd3 O3 2.343(5) .
Gd3 O1 2.364(5) .
Gd3 O2 2.369(5) .
Gd3 O13 2.436(5) .
Gd3 O8 2.447(5) .
Gd3 O4 2.484(5) .
Gd3 O6 2.509(5) .
Gd3 O9 2.533(4) 11_665
Gd3 O11 2.549(5) 12_545
Gd3 C11 2.896(6) .
Gd3 N4 2.905(6) .
Gd3 Gd4 3.8198(5) 11_665
Gd4 O7 2.372(5) .
Gd4 O14 2.376(5) .
Gd4 O2 2.437(5) 12_545
Gd4 O10 2.441(5) .
Gd4 O12 2.455(5) .
Gd4 O15 2.472(5) .
Gd4 O9 2.474(5) .
Gd4 O11 2.482(5) 2_645
Gd4 N2 2.652(7) 12_545
Gd4 C22 2.906(6) .
Gd4 C5 2.996(9) 12_545
Gd4 Gd3 3.8199(5) 12_545
C1 N2 1.317(11) .
C1 C2 1.387(15) .
C1 Cl1 1.741(11) .
C2 C3 1.437(16) .
C3 C4 1.314(14) .
C4 C5 1.410(12) .
C5 O2 1.277(10) .
C5 N2 1.356(12) .
C5 Gd4 2.997(9) 11_665
C6 O1 1.314(9) .
C6 N1 1.344(10) .
C6 C7 1.416(12) .
C6 Gd1 2.984(8) 12_545
C7 C8 1.372(13) .
C8 C9 1.408(15) .
C9 C10 1.379(13) .
C10 N1 1.340(10) .
C10 Cl2 1.734(9) .
C11 O13 1.261(8) .
C11 O9 1.276(8) .
C11 O8 1.297(8) .
C12 N3 1.346(9) .
C12 C13 1.369(12) .
C12 Cl3 1.745(9) .
C13 C14 1.401(14) .
C14 C15 1.369(12) .
C15 C16 1.394(11) .
C16 O3 1.320(8) .
C16 N3 1.348(10) .
C17 C18 1.331(13) .
C17 N5 1.340(9) .
C17 Cl4 1.741(8) .
C18 C19 1.400(14) .
C19 C20 1.376(13) .
C20 C21 1.394(12) .
C21 O7 1.299(8) .
C21 N5 1.358(10) .
C22 O10 1.262(8) .
C22 O11 1.281(8) .
C22 O12 1.298(8) .
C23 O14 1.305(9) .
C23 N6 1.361(11) .
C23 C24 1.382(13) .
C24 C25 1.417(14) .
C25 C26 1.387(16) .
C26 C27 1.346(13) .
C27 N6 1.319(11) .
C27 Cl5 1.744(9) .
N1 Gd1 2.592(6) 12_545
N2 Gd4 2.652(7) 11_665
N4 O5 1.223(9) .
N4 O6 1.261(9) .
N4 O4 1.294(9) .
O1 Gd1 2.452(5) 12_545
O2 Gd4 2.437(5) 11_665
O9 Gd3 2.533(4) 12_545
O11 Gd4 2.482(5) 3_765
O11 Gd3 2.549(5) 11_665
O13 Gd1 2.337(5) 12_545
O1S C1S 1.457(10) .
O2S C2S 1.46(2) .
